data_7709602
loop_
_publ_author_name
'Yang, Ming-Xing'
'Chen, Lijuan'
'Gao, Jing'
'Gao, Yang'
'Yu, Guangtao'
'Lin, Shen'

_publ_section_title
;
 Three novel MOFs constructed from 1,3,5-Tris(1-imidazolyl)benzene and
 dicarboxylate ligands and the selective adsorption for C2H2/C2H4 and
 C2H6/CH4
;
_journal_name_full 'Dalton Transactions'
_journal_paper_doi 10.1039/D1DT04149E
_journal_year 2022
_chemical_formula_moiety 'C46 H56 Co3 N14 O14'
_chemical_formula_sum 'C46 H56 Co3 N14 O14'
_chemical_formula_weight 1205.83
_space_group_crystal_system triclinic
_space_group_IT_number 2
_space_group_name_Hall '-P 1'
_space_group_name_H-M_alt 'P -1'
_atom_sites_solution_hydrogens geom
_audit_creation_method SHELXL-2018/3
_audit_update_record
;
2021-12-08 deposited with the CCDC.	2022-02-23 downloaded from the CCDC.
;
_cell_angle_alpha 64.292(4)
_cell_angle_beta 81.548(7)
_cell_angle_gamma 89.247(7)
_cell_formula_units_Z 2
_cell_length_a 11.0686(4)
_cell_length_b 15.4778(4)
_cell_length_c 17.4148(2)
_cell_measurement_reflns_used 7269
_cell_measurement_temperature 293(2)
_cell_measurement_theta_max 27.4700
_cell_measurement_theta_min 2.1049
_cell_volume 2654.66(16)
_computing_cell_refinement '(CrystalClear; Rigaku, 2002)'
_computing_data_collection '(CrystalClear; Rigaku, 2002)'
_computing_data_reduction '(CrystalClear; Rigaku, 2002)'
_computing_molecular_graphics 'Bruker SHELXTL'
_computing_publication_material 'Bruker SHELXTL'
_computing_structure_refinement 'SHELXL-2018/3 (Sheldrick, 2018)'
_computing_structure_solution 'SHELXL-2018/3 (Sheldrick, 2018)'
_diffrn_ambient_temperature 293(2)
_diffrn_detector_area_resol_mean 28.5714
_diffrn_measured_fraction_theta_full 0.992
_diffrn_measured_fraction_theta_max 0.985
_diffrn_measurement_device_type 'Rigaku Mercury CCD'
_diffrn_measurement_method '\w scan'
_diffrn_radiation_type MoK\a
_diffrn_radiation_wavelength 0.71073
_diffrn_reflns_av_R_equivalents 0.0356
_diffrn_reflns_av_unetI/netI 0.0440
_diffrn_reflns_Laue_measured_fraction_full 0.992
_diffrn_reflns_Laue_measured_fraction_max 0.985
_diffrn_reflns_limit_h_max 14
_diffrn_reflns_limit_h_min -14
_diffrn_reflns_limit_k_max 20
_diffrn_reflns_limit_k_min -20
_diffrn_reflns_limit_l_max 22
_diffrn_reflns_limit_l_min -22
_diffrn_reflns_number 30570
_diffrn_reflns_point_group_measured_fraction_full 0.992
_diffrn_reflns_point_group_measured_fraction_max 0.985
_diffrn_reflns_theta_full 25.242
_diffrn_reflns_theta_max 27.469
_diffrn_reflns_theta_min 2.281
_diffrn_source 'fine-focus sealed tube'
_exptl_absorpt_coefficient_mu 1.004
_exptl_absorpt_correction_T_max 0.886
_exptl_absorpt_correction_T_min 0.805
_exptl_absorpt_correction_type multi-scan
_exptl_absorpt_process_details '(CrystalClear; Rigaku, 2002)'
_exptl_crystal_colour black
_exptl_crystal_density_diffrn 1.509
_exptl_crystal_description block
_exptl_crystal_F_000 1246
_exptl_crystal_size_max 0.24
_exptl_crystal_size_mid 0.18
_exptl_crystal_size_min 0.12
_refine_diff_density_max 1.464
_refine_diff_density_min -0.853
_refine_diff_density_rms 0.085
_refine_ls_extinction_method none
_refine_ls_goodness_of_fit_ref 1.029
_refine_ls_hydrogen_treatment constr
_refine_ls_matrix_type full
_refine_ls_number_parameters 534
_refine_ls_number_reflns 11988
_refine_ls_number_restraints 36
_refine_ls_restrained_S_all 1.058
_refine_ls_R_factor_all 0.0614
_refine_ls_R_factor_gt 0.0552
_refine_ls_shift/su_max 0.001
_refine_ls_shift/su_mean 0.000
_refine_ls_structure_factor_coef Fsqd
_refine_ls_weighting_details 'w=1/[\s^2^(Fo^2^)+(0.1080P)^2^+1.5725P] where P=(Fo^2^+2Fc^2^)/3'
_refine_ls_weighting_scheme calc
_refine_ls_wR_factor_gt 0.1696
_refine_ls_wR_factor_ref 0.1758
_reflns_Friedel_coverage 0.000
_reflns_number_gt 10486
_reflns_number_total 11988
_reflns_threshold_expression 'I > 2\s(I)'
_cod_data_source_file d1dt04149e2.cif
_cod_data_source_block C46H56Co3N14O14
_cod_depositor_comments
;
The following automatic conversions were performed:

data item '_exptl_absorpt_correction_type' value 'Multi-scan' was
changed to 'multi-scan' in accordance with the
/home/data/users/saulius/crontab/automatic-downloads/rss-feeds/RSC/lib/dictionaries/cif_core.dic
dictionary named 'cif_core.dic' version 2.4.2 last updated on
2011-04-26.

Automatic conversion script
Id: cif_fix_values 7556 2019-12-06 15:28:31Z antanas 
;
_cod_original_cell_volume 2654.66(15)
_cod_database_code 7709602
_shelx_shelxl_version_number 2018/3
_shelx_space_group_comment
;
The symmetry employed for this shelxl refinement is uniquely defined
by the following loop, which should always be used as a source of
symmetry information in preference to the above space-group names.
They are only intended as comments.
;

loop_
_space_group_symop_operation_xyz
'x, y, z'
'-x, -y, -z'

loop_
_atom_site_label
_atom_site_type_symbol
_atom_site_fract_x
_atom_site_fract_y
_atom_site_fract_z
_atom_site_U_iso_or_equiv
_atom_site_adp_type
_atom_site_occupancy
_atom_site_site_symmetry_order
_atom_site_calc_flag
_atom_site_refinement_flags_posn
_atom_site_refinement_flags_adp
_atom_site_refinement_flags_occupancy
_atom_site_disorder_assembly
_atom_site_disorder_group
Co1 Co 0.30475(3) 0.15440(3) 0.34878(2) 0.02674(12) Uani 1 1 d . . . . .
Co2 Co 0.17844(3) 0.37343(3) 0.22817(2) 0.02837(12) Uani 1 1 d . . . . .
Co3 Co 0.44856(3) 0.35920(3) 0.28300(2) 0.02782(12) Uani 1 1 d . . . . .
O1 O 0.04976(18) 0.25991(15) 0.27167(14) 0.0351(5) Uani 1 1 d . . . . .
O2 O 0.12713(18) 0.11887(15) 0.34625(15) 0.0377(5) Uani 1 1 d . . . . .
O3 O -0.39931(19) 0.28965(15) 0.30243(15) 0.0374(5) Uani 1 1 d . . . . .
O4 O -0.51918(19) 0.15942(17) 0.39062(15) 0.0402(5) Uani 1 1 d . . . . .
O5 O 0.29354(19) 0.33681(16) 0.14127(14) 0.0356(5) Uani 1 1 d . . . . .
O6 O 0.3975(2) 0.2164(2) 0.22417(16) 0.0585(8) Uani 1 1 d . . . . .
O7 O 0.5147(2) 0.53940(15) -0.16173(14) 0.0357(5) Uani 1 1 d . . . . .
O8 O 0.7043(2) 0.50341(16) -0.19226(15) 0.0423(5) Uani 1 1 d . . . . .
O9 O 0.28232(18) 0.29747(13) 0.32842(12) 0.0284(4) Uani 1 1 d . . . . .
O10 O 0.0794(2) 0.4489(2) 0.12801(17) 0.0542(7) Uani 1 1 d . . . . .
N1 N -0.2443(2) -0.10965(17) 0.51082(16) 0.0311(5) Uani 1 1 d . . . . .
H1A H -0.175055 -0.137901 0.505652 0.037 Uiso 1 1 calc R U . . .
H1B H -0.299933 -0.134358 0.492739 0.037 Uiso 1 1 calc R U . . .
N3 N 0.3530(2) 0.01801(18) 0.35602(17) 0.0335(5) Uani 1 1 d . . . . .
N4 N 0.3621(2) -0.13721(19) 0.39287(18) 0.0382(6) Uani 1 1 d . . . . .
N5 N 0.4231(2) -0.4467(2) 0.39164(19) 0.0389(6) Uani 1 1 d . . . . .
N6 N 0.4668(2) -0.55545(19) 0.34425(18) 0.0370(6) Uani 1 1 d . . . . .
N7 N 0.0830(3) -0.4101(2) 0.58321(19) 0.0421(7) Uani 1 1 d . . . . .
N8 N -0.0647(2) -0.42086(19) 0.68773(18) 0.0390(6) Uani 1 1 d . . . . .
C1 C 0.0405(2) 0.1729(2) 0.32178(18) 0.0273(6) Uani 1 1 d . . . . .
C2 C -0.0883(2) 0.1278(2) 0.35936(18) 0.0270(5) Uani 1 1 d . . . . .
C3 C -0.1877(3) 0.1838(2) 0.33740(19) 0.0298(6) Uani 1 1 d . . . . .
H3 H -0.175730 0.248125 0.297975 0.036 Uiso 1 1 calc R U . . .
C4 C -0.3059(2) 0.1431(2) 0.37476(18) 0.0277(6) Uani 1 1 d . . . . .
C5 C -0.3226(2) 0.0462(2) 0.43212(18) 0.0286(6) Uani 1 1 d . . . . .
H5 H -0.401291 0.019150 0.457488 0.034 Uiso 1 1 calc R U . . .
C6 C -0.2238(3) -0.01023(19) 0.45180(18) 0.0282(6) Uani 1 1 d . . . . .
C7 C -0.1057(3) 0.0307(2) 0.41648(18) 0.0287(6) Uani 1 1 d . . . . .
H7 H -0.038611 -0.006550 0.430976 0.034 Uiso 1 1 calc R U . . .
C8 C -0.4161(3) 0.2013(2) 0.35476(19) 0.0296(6) Uani 1 1 d . . . . .
C9 C 0.3794(3) 0.2816(2) 0.15349(19) 0.0347(7) Uani 1 1 d . . . . .
C10 C 0.4751(3) 0.2942(2) 0.0772(2) 0.0430(8) Uani 1 1 d . . . . .
C11 C 0.5587(5) 0.2244(3) 0.0863(3) 0.0758(16) Uani 1 1 d . . . . .
H11 H 0.551358 0.168374 0.137620 0.091 Uiso 1 1 calc R U . . .
C12 C 0.6547(5) 0.2372(3) 0.0191(3) 0.0743(14) Uani 1 1 d . U . . .
C13 C 0.6651(4) 0.3209(3) -0.0559(3) 0.0585(11) Uani 1 1 d . . . . .
H13 H 0.727943 0.330283 -0.101028 0.070 Uiso 1 1 calc R U . . .
C14 C 0.5817(3) 0.3922(2) -0.06476(19) 0.0320(6) Uani 1 1 d . . . . .
C15 C 0.4857(3) 0.3786(2) 0.00166(17) 0.0280(6) Uani 1 1 d . . . . .
H15 H 0.429488 0.425476 -0.004682 0.034 Uiso 1 1 calc R U . . .
C16 C 0.6021(3) 0.4845(2) -0.14412(18) 0.0302(6) Uani 1 1 d . . . . .
C17 C 0.2916(3) -0.0652(2) 0.3934(2) 0.0394(7) Uani 1 1 d . . . . .
H17 H 0.209353 -0.073931 0.417500 0.047 Uiso 1 1 calc R U . . .
C18 C 0.4699(3) -0.0009(2) 0.3296(2) 0.0397(7) Uani 1 1 d . . . . .
H18 H 0.534289 0.045054 0.300506 0.048 Uiso 1 1 calc R U . . .
C19 C 0.4774(3) -0.0950(2) 0.3518(2) 0.0435(8) Uani 1 1 d . . . . .
H19 H 0.546344 -0.125812 0.341728 0.052 Uiso 1 1 calc R U . . .
C20 C 0.3263(3) -0.2362(2) 0.4252(2) 0.0378(7) Uani 1 1 d . . . . .
C21 C 0.2242(3) -0.2749(2) 0.4882(2) 0.0430(8) Uani 1 1 d . . . . .
H21 H 0.181819 -0.236999 0.511245 0.052 Uiso 1 1 calc R U . . .
C22 C 0.1854(3) -0.3700(2) 0.5168(2) 0.0395(7) Uani 1 1 d . . . . .
C23 C 0.2504(3) -0.4277(2) 0.4843(2) 0.0409(7) Uani 1 1 d . . . . .
H23 H 0.224767 -0.491667 0.503161 0.049 Uiso 1 1 calc R U . . .
C24 C 0.3536(3) -0.3880(2) 0.4233(2) 0.0385(7) Uani 1 1 d . . . . .
C25 C 0.3927(3) -0.2922(2) 0.3925(2) 0.0404(7) Uani 1 1 d . . . . .
H25 H 0.461848 -0.266495 0.350834 0.049 Uiso 1 1 calc R U . . .
C26 C 0.0282(3) -0.3669(2) 0.6304(2) 0.0416(8) Uani 1 1 d . . . . .
H26 H 0.052711 -0.306439 0.623552 0.050 Uiso 1 1 calc R U . . .
C27 C -0.0693(4) -0.5031(3) 0.6753(3) 0.0540(10) Uani 1 1 d . . . . .
H27 H -0.126564 -0.554417 0.706171 0.065 Uiso 1 1 calc R U . . .
C28 C 0.0208(4) -0.4984(3) 0.6122(3) 0.0606(12) Uani 1 1 d . . . . .
H28 H 0.037735 -0.544797 0.592221 0.073 Uiso 1 1 calc R U . . .
C29 C 0.3795(3) -0.5148(2) 0.3730(2) 0.0403(7) Uani 1 1 d . . . . .
H29 H 0.296752 -0.530953 0.379778 0.048 Uiso 1 1 calc R U . . .
C30 C 0.5734(3) -0.5131(3) 0.3457(3) 0.0498(9) Uani 1 1 d . . . . .
H30 H 0.651406 -0.528557 0.329301 0.060 Uiso 1 1 calc R U . . .
C31 C 0.5491(3) -0.4457(3) 0.3743(3) 0.0556(10) Uani 1 1 d . . . . .
H31 H 0.605505 -0.406569 0.381066 0.067 Uiso 1 1 calc R U . . .
C32 C -0.0261(4) 0.4544(4) 0.1190(3) 0.0740(15) Uani 1 1 d . . . . .
N9 N -0.0964(6) 0.4034(4) 0.1070(4) 0.1077(17) Uani 1 1 d . U . . .
N10 N -0.1013(5) 0.5289(5) 0.1249(4) 0.116(2) Uani 1 1 d . . . . .
C35 C -0.0426(8) 0.3236(5) 0.0900(5) 0.114(2) Uani 1 1 d . . . . .
H35A H -0.084273 0.314160 0.049421 0.170 Uiso 1 1 calc R U . . .
H35B H -0.051299 0.265756 0.142977 0.170 Uiso 1 1 calc R U . . .
H35C H 0.042658 0.339420 0.066681 0.170 Uiso 1 1 calc R U . . .
C34 C -0.2183(5) 0.4290(5) 0.0907(4) 0.0973(18) Uani 1 1 d . U . . .
H34A H -0.279601 0.380091 0.131230 0.117 Uiso 1 1 calc R U . . .
H34B H -0.228430 0.443386 0.032066 0.117 Uiso 1 1 calc R U . . .
C33 C -0.2186(8) 0.5227(7) 0.1069(6) 0.131(3) Uani 1 1 d . U . . .
H33A H -0.233437 0.579099 0.056064 0.157 Uiso 1 1 calc R U . . .
H33B H -0.280363 0.515667 0.155272 0.157 Uiso 1 1 calc R U . . .
C36 C -0.0540(9) 0.6099(7) 0.1366(6) 0.140(3) Uani 1 1 d . U . . .
H36A H -0.089189 0.604696 0.192310 0.210 Uiso 1 1 calc R U . . .
H36B H -0.075429 0.669089 0.092576 0.210 Uiso 1 1 calc R U . . .
H36C H 0.033355 0.608818 0.132517 0.210 Uiso 1 1 calc R U . . .
N2 N 0.7399(5) 0.1663(4) 0.0304(4) 0.1041(16) Uani 1 1 d . U . . .
H2A H 0.799942 0.174826 -0.010097 0.125 Uiso 1 1 calc R U . . .
H2B H 0.731969 0.114328 0.077698 0.125 Uiso 1 1 calc R U . . .

loop_
_atom_site_aniso_label
_atom_site_aniso_U_11
_atom_site_aniso_U_22
_atom_site_aniso_U_33
_atom_site_aniso_U_23
_atom_site_aniso_U_13
_atom_site_aniso_U_12
Co1 0.0189(2) 0.02052(19) 0.0289(2) -0.00174(15) 0.00257(15) 0.00058(14)
Co2 0.0204(2) 0.0230(2) 0.0291(2) -0.00219(15) 0.00412(15) 0.00063(15)
Co3 0.0226(2) 0.0240(2) 0.0282(2) -0.00515(16) 0.00181(15) 0.00296(15)
O1 0.0221(10) 0.0268(10) 0.0400(12) -0.0013(9) 0.0012(9) -0.0037(8)
O2 0.0193(10) 0.0292(11) 0.0516(13) -0.0067(10) -0.0025(9) 0.0000(8)
O3 0.0268(10) 0.0260(10) 0.0492(13) -0.0072(9) -0.0051(10) 0.0047(8)
O4 0.0189(10) 0.0423(12) 0.0435(13) -0.0059(10) 0.0012(9) 0.0021(9)
O5 0.0302(11) 0.0368(11) 0.0301(10) -0.0081(9) 0.0033(9) 0.0057(9)
O6 0.0475(15) 0.0632(17) 0.0292(12) 0.0065(11) 0.0121(11) 0.0239(13)
O7 0.0337(11) 0.0291(10) 0.0296(10) -0.0019(8) 0.0035(9) 0.0039(9)
O8 0.0379(12) 0.0302(11) 0.0438(13) -0.0093(10) 0.0169(10) -0.0066(9)
O9 0.0256(10) 0.0218(9) 0.0287(10) -0.0041(8) 0.0005(8) 0.0025(7)
O10 0.0394(14) 0.0570(16) 0.0404(13) 0.0023(12) -0.0069(11) 0.0132(12)
N1 0.0266(12) 0.0218(11) 0.0321(12) -0.0022(9) 0.0032(10) 0.0001(9)
N3 0.0275(12) 0.0305(12) 0.0362(13) -0.0109(11) 0.0026(10) 0.0015(10)
N4 0.0333(14) 0.0321(13) 0.0445(15) -0.0171(12) 0.0092(12) -0.0007(11)
N5 0.0335(14) 0.0359(14) 0.0464(15) -0.0214(12) 0.0080(12) -0.0012(11)
N6 0.0337(14) 0.0351(13) 0.0419(15) -0.0185(12) 0.0004(11) 0.0027(11)
N7 0.0357(14) 0.0339(14) 0.0483(16) -0.0163(12) 0.0142(12) -0.0019(11)
N8 0.0299(13) 0.0309(13) 0.0433(15) -0.0086(11) 0.0086(11) 0.0014(11)
C1 0.0163(12) 0.0275(13) 0.0302(14) -0.0072(11) 0.0023(10) 0.0004(10)
C2 0.0196(13) 0.0261(13) 0.0260(13) -0.0040(11) 0.0006(10) -0.0010(10)
C3 0.0235(13) 0.0248(13) 0.0312(14) -0.0048(11) 0.0007(11) -0.0010(10)
C4 0.0212(13) 0.0249(13) 0.0301(14) -0.0057(11) -0.0039(11) 0.0015(10)
C5 0.0177(12) 0.0271(13) 0.0298(14) -0.0037(11) 0.0017(10) -0.0015(10)
C6 0.0266(14) 0.0219(12) 0.0269(13) -0.0035(10) 0.0002(11) -0.0019(10)
C7 0.0209(13) 0.0269(13) 0.0296(14) -0.0051(11) -0.0013(11) 0.0034(10)
C8 0.0239(13) 0.0290(14) 0.0314(14) -0.0100(12) -0.0011(11) 0.0027(11)
C9 0.0349(16) 0.0302(14) 0.0259(14) -0.0040(11) 0.0076(12) -0.0015(12)
C10 0.0465(19) 0.0309(15) 0.0325(16) -0.0024(13) 0.0131(14) 0.0061(14)
C11 0.097(4) 0.042(2) 0.045(2) 0.0088(17) 0.026(2) 0.029(2)
C12 0.077(3) 0.056(2) 0.062(2) -0.0101(18) 0.018(2) 0.035(2)
C13 0.062(2) 0.045(2) 0.042(2) -0.0045(16) 0.0227(18) 0.0145(18)
C14 0.0307(15) 0.0293(14) 0.0282(14) -0.0082(12) 0.0051(12) -0.0008(11)
C15 0.0280(14) 0.0259(13) 0.0249(13) -0.0075(11) -0.0001(11) 0.0026(11)
C16 0.0327(15) 0.0249(13) 0.0254(13) -0.0069(11) 0.0058(11) -0.0048(11)
C17 0.0323(16) 0.0313(15) 0.0482(18) -0.0166(14) 0.0101(14) -0.0017(12)
C18 0.0295(16) 0.0342(16) 0.0462(18) -0.0128(14) 0.0061(14) 0.0020(13)
C19 0.0327(17) 0.0376(17) 0.052(2) -0.0178(15) 0.0099(15) 0.0035(13)
C20 0.0375(17) 0.0310(15) 0.0399(17) -0.0145(13) 0.0056(14) 0.0005(13)
C21 0.0402(18) 0.0351(17) 0.0498(19) -0.0210(15) 0.0132(15) -0.0022(14)
C22 0.0344(16) 0.0342(16) 0.0419(17) -0.0149(14) 0.0126(14) 0.0012(13)
C23 0.0421(18) 0.0310(15) 0.0469(18) -0.0187(14) 0.0067(15) -0.0019(13)
C24 0.0371(17) 0.0348(16) 0.0440(17) -0.0210(14) 0.0046(14) 0.0035(13)
C25 0.0350(17) 0.0365(16) 0.0434(18) -0.0170(14) 0.0114(14) -0.0009(13)
C26 0.0370(17) 0.0324(16) 0.0481(19) -0.0177(14) 0.0157(15) -0.0039(13)
C27 0.048(2) 0.0336(17) 0.067(2) -0.0191(17) 0.0231(19) -0.0084(15)
C28 0.059(2) 0.0360(18) 0.075(3) -0.0252(19) 0.031(2) -0.0135(17)
C29 0.0318(16) 0.0374(17) 0.054(2) -0.0259(15) 0.0057(14) -0.0017(13)
C30 0.0315(17) 0.060(2) 0.071(3) -0.042(2) -0.0008(17) 0.0048(16)
C31 0.0321(18) 0.066(3) 0.085(3) -0.052(2) 0.0029(18) -0.0016(17)
C32 0.042(2) 0.103(4) 0.038(2) 0.004(2) -0.0051(18) -0.012(2)
N9 0.108(3) 0.105(3) 0.101(3) -0.030(2) -0.036(3) -0.022(3)
N10 0.077(3) 0.146(5) 0.145(5) -0.069(5) -0.060(4) 0.053(4)
C35 0.162(7) 0.108(5) 0.093(5) -0.059(4) -0.042(5) 0.017(5)
C34 0.069(3) 0.119(4) 0.088(3) -0.028(3) -0.020(2) -0.002(3)
C33 0.111(4) 0.138(4) 0.133(4) -0.048(3) -0.021(3) 0.016(3)
C36 0.141(3) 0.140(3) 0.141(3) -0.0615(16) -0.0225(11) 0.0086(10)
N2 0.100(2) 0.096(2) 0.103(2) -0.0361(17) 0.0018(16) 0.0322(17)

loop_
_atom_type_symbol
_atom_type_description
_atom_type_scat_dispersion_real
_atom_type_scat_dispersion_imag
_atom_type_scat_source
C C 0.0033 0.0016 'International Tables Vol C Tables 4.2.6.8 and 6.1.1.4'
Co Co 0.3494 0.9721 'International Tables Vol C Tables 4.2.6.8 and 6.1.1.4'
N N 0.0061 0.0033 'International Tables Vol C Tables 4.2.6.8 and 6.1.1.4'
O O 0.0106 0.0060 'International Tables Vol C Tables 4.2.6.8 and 6.1.1.4'
H H 0.0000 0.0000 'International Tables Vol C Tables 4.2.6.8 and 6.1.1.4'

loop_
_geom_angle_atom_site_label_1
_geom_angle_atom_site_label_2
_geom_angle_atom_site_label_3
_geom_angle
_geom_angle_site_symmetry_1
_geom_angle_site_symmetry_3
_geom_angle_publ_flag
O2 Co1 O6 108.73(11) . . ?
O2 Co1 O9 98.27(8) . . ?
O6 Co1 O9 83.92(10) . . ?
O2 Co1 N3 88.35(9) . . ?
O6 Co1 N3 88.47(11) . . ?
O9 Co1 N3 171.20(9) . . ?
O2 Co1 O4 163.09(9) . 1_655 ?
O6 Co1 O4 86.96(10) . 1_655 ?
O9 Co1 O4 89.42(8) . 1_655 ?
N3 Co1 O4 85.74(10) . 1_655 ?
O2 Co1 N1 85.77(9) . 2_556 ?
O6 Co1 N1 164.32(12) . 2_556 ?
O9 Co1 N1 88.18(8) . 2_556 ?
N3 Co1 N1 98.14(9) . 2_556 ?
O4 Co1 N1 79.41(9) 1_655 2_556 ?
O1 Co2 O10 88.04(10) . . ?
O1 Co2 O5 97.39(9) . . ?
O10 Co2 O5 87.53(10) . . ?
O1 Co2 O8 173.05(9) . 2_665 ?
O10 Co2 O8 91.36(11) . 2_665 ?
O5 Co2 O8 89.50(9) . 2_665 ?
O1 Co2 O9 92.71(8) . . ?
O10 Co2 O9 178.93(9) . . ?
O5 Co2 O9 91.61(8) . . ?
O8 Co2 O9 87.99(9) 2_665 . ?
O1 Co2 N8 86.06(10) . 2_556 ?
O10 Co2 N8 90.96(11) . 2_556 ?
O5 Co2 N8 176.18(9) . 2_556 ?
O8 Co2 N8 87.02(9) 2_665 2_556 ?
O9 Co2 N8 89.86(10) . 2_556 ?
O9 Co3 O3 124.39(8) . 1_655 ?
O9 Co3 O7 119.39(9) . 2_665 ?
O3 Co3 O7 104.32(9) 1_655 2_665 ?
O9 Co3 N6 105.45(10) . 1_565 ?
O3 Co3 N6 100.28(10) 1_655 1_565 ?
O7 Co3 N6 97.98(10) 2_665 1_565 ?
C1 O1 Co2 137.60(19) . . ?
C1 O2 Co1 129.26(19) . . ?
C8 O3 Co3 114.22(19) . 1_455 ?
C8 O4 Co1 135.6(2) . 1_455 ?
C9 O5 Co2 130.2(2) . . ?
C9 O6 Co1 136.2(2) . . ?
C16 O7 Co3 110.16(18) . 2_665 ?
C16 O8 Co2 125.4(2) . 2_665 ?
Co3 O9 Co1 104.19(9) . . ?
Co3 O9 Co2 104.68(8) . . ?
Co1 O9 Co2 112.84(9) . . ?
C32 O10 Co2 136.5(3) . . ?
C6 N1 Co1 120.62(19) . 2_556 ?
C6 N1 H1A 107.2 . . ?
Co1 N1 H1A 107.2 2_556 . ?
C6 N1 H1B 107.2 . . ?
Co1 N1 H1B 107.2 2_556 . ?
H1A N1 H1B 106.8 . . ?
C17 N3 C18 105.3(3) . . ?
C17 N3 Co1 130.9(2) . . ?
C18 N3 Co1 123.2(2) . . ?
C17 N4 C19 106.2(3) . . ?
C17 N4 C20 127.8(3) . . ?
C19 N4 C20 126.0(3) . . ?
C29 N5 C31 106.2(3) . . ?
C29 N5 C24 126.9(3) . . ?
C31 N5 C24 126.9(3) . . ?
C29 N6 C30 105.7(3) . . ?
C29 N6 Co3 126.7(2) . 1_545 ?
C30 N6 Co3 126.2(2) . 1_545 ?
C26 N7 C28 107.0(3) . . ?
C26 N7 C22 124.9(3) . . ?
C28 N7 C22 128.1(3) . . ?
C26 N8 C27 104.8(3) . . ?
C26 N8 Co2 122.5(2) . 2_556 ?
C27 N8 Co2 132.6(2) . 2_556 ?
O1 C1 O2 126.7(3) . . ?
O1 C1 C2 116.6(2) . . ?
O2 C1 C2 116.7(2) . . ?
C3 C2 C7 120.5(3) . . ?
C3 C2 C1 119.7(2) . . ?
C7 C2 C1 119.8(3) . . ?
C2 C3 C4 119.7(3) . . ?
C2 C3 H3 120.2 . . ?
C4 C3 H3 120.2 . . ?
C5 C4 C3 119.5(3) . . ?
C5 C4 C8 118.9(2) . . ?
C3 C4 C8 121.6(2) . . ?
C6 C5 C4 120.7(2) . . ?
C6 C5 H5 119.6 . . ?
C4 C5 H5 119.6 . . ?
C5 C6 C7 119.8(2) . . ?
C5 C6 N1 119.2(2) . . ?
C7 C6 N1 120.9(3) . . ?
C2 C7 C6 119.7(3) . . ?
C2 C7 H7 120.1 . . ?
C6 C7 H7 120.1 . . ?
O4 C8 O3 124.2(3) . . ?
O4 C8 C4 117.7(3) . . ?
O3 C8 C4 118.1(2) . . ?
O5 C9 O6 126.5(3) . . ?
O5 C9 C10 118.6(3) . . ?
O6 C9 C10 114.8(3) . . ?
C11 C10 C15 120.3(3) . . ?
C11 C10 C9 119.3(3) . . ?
C15 C10 C9 120.1(3) . . ?
C10 C11 C12 120.9(4) . . ?
C10 C11 H11 119.6 . . ?
C12 C11 H11 119.6 . . ?
C13 C12 N2 121.2(4) . . ?
C13 C12 C11 118.8(4) . . ?
N2 C12 C11 119.9(4) . . ?
C12 C13 C14 120.4(3) . . ?
C12 C13 H13 119.8 . . ?
C14 C13 H13 119.8 . . ?
C15 C14 C13 120.5(3) . . ?
C15 C14 C16 120.9(3) . . ?
C13 C14 C16 118.5(3) . . ?
C10 C15 C14 119.1(3) . . ?
C10 C15 H15 120.4 . . ?
C14 C15 H15 120.4 . . ?
O8 C16 O7 122.8(3) . . ?
O8 C16 C14 118.8(3) . . ?
O7 C16 C14 118.4(2) . . ?
N3 C17 N4 111.9(3) . . ?
N3 C17 H17 124.0 . . ?
N4 C17 H17 124.0 . . ?
C19 C18 N3 110.2(3) . . ?
C19 C18 H18 124.9 . . ?
N3 C18 H18 124.9 . . ?
C18 C19 N4 106.3(3) . . ?
C18 C19 H19 126.8 . . ?
N4 C19 H19 126.8 . . ?
C25 C20 C21 120.8(3) . . ?
C25 C20 N4 119.5(3) . . ?
C21 C20 N4 119.7(3) . . ?
C22 C21 C20 119.8(3) . . ?
C22 C21 H21 120.1 . . ?
C20 C21 H21 120.1 . . ?
C21 C22 C23 120.3(3) . . ?
C21 C22 N7 119.7(3) . . ?
C23 C22 N7 119.9(3) . . ?
C24 C23 C22 118.5(3) . . ?
C24 C23 H23 120.7 . . ?
C22 C23 H23 120.7 . . ?
C23 C24 C25 122.1(3) . . ?
C23 C24 N5 119.2(3) . . ?
C25 C24 N5 118.7(3) . . ?
C20 C25 C24 118.4(3) . . ?
C20 C25 H25 120.8 . . ?
C24 C25 H25 120.8 . . ?
N8 C26 N7 111.9(3) . . ?
N8 C26 H26 124.1 . . ?
N7 C26 H26 124.1 . . ?
C28 C27 N8 110.6(3) . . ?
C28 C27 H27 124.7 . . ?
N8 C27 H27 124.7 . . ?
C27 C28 N7 105.7(3) . . ?
C27 C28 H28 127.2 . . ?
N7 C28 H28 127.2 . . ?
N6 C29 N5 112.1(3) . . ?
N6 C29 H29 124.0 . . ?
N5 C29 H29 124.0 . . ?
C31 C30 N6 110.0(3) . . ?
C31 C30 H30 125.0 . . ?
N6 C30 H30 125.0 . . ?
C30 C31 N5 105.9(3) . . ?
C30 C31 H31 127.0 . . ?
N5 C31 H31 127.0 . . ?
O10 C32 N9 132.5(7) . . ?
O10 C32 N10 123.8(6) . . ?
N9 C32 N10 103.6(5) . . ?
C32 N9 C34 122.7(7) . . ?
C32 N9 C35 116.5(6) . . ?
C34 N9 C35 119.5(6) . . ?
C33 N10 C32 112.8(6) . . ?
C33 N10 C36 123.4(7) . . ?
C32 N10 C36 123.4(6) . . ?
N9 C35 H35A 109.5 . . ?
N9 C35 H35B 109.5 . . ?
H35A C35 H35B 109.5 . . ?
N9 C35 H35C 109.5 . . ?
H35A C35 H35C 109.5 . . ?
H35B C35 H35C 109.5 . . ?
N9 C34 C33 97.2(5) . . ?
N9 C34 H34A 112.3 . . ?
C33 C34 H34A 112.3 . . ?
N9 C34 H34B 112.3 . . ?
C33 C34 H34B 112.3 . . ?
H34A C34 H34B 109.9 . . ?
N10 C33 C34 103.2(7) . . ?
N10 C33 H33A 111.1 . . ?
C34 C33 H33A 111.1 . . ?
N10 C33 H33B 111.1 . . ?
C34 C33 H33B 111.1 . . ?
H33A C33 H33B 109.1 . . ?
N10 C36 H36A 109.5 . . ?
N10 C36 H36B 109.5 . . ?
H36A C36 H36B 109.5 . . ?
N10 C36 H36C 109.5 . . ?
H36A C36 H36C 109.5 . . ?
H36B C36 H36C 109.5 . . ?
C12 N2 H2A 120.0 . . ?
C12 N2 H2B 120.0 . . ?
H2A N2 H2B 120.0 . . ?

loop_
_geom_bond_atom_site_label_1
_geom_bond_atom_site_label_2
_geom_bond_distance
_geom_bond_site_symmetry_2
_geom_bond_publ_flag
Co1 O2 2.060(2) . ?
Co1 O6 2.061(2) . ?
Co1 O9 2.1027(19) . ?
Co1 N3 2.125(3) . ?
Co1 O4 2.192(2) 1_655 ?
Co1 N1 2.229(3) 2_556 ?
Co2 O1 2.070(2) . ?
Co2 O10 2.090(2) . ?
Co2 O5 2.096(2) . ?
Co2 O8 2.122(2) 2_665 ?
Co2 O9 2.128(2) . ?
Co2 N8 2.153(3) 2_556 ?
Co3 O9 1.9717(19) . ?
Co3 O3 1.978(2) 1_655 ?
Co3 O7 1.994(2) 2_665 ?
Co3 N6 2.054(3) 1_565 ?
O1 C1 1.242(3) . ?
O2 C1 1.261(3) . ?
O3 C8 1.269(4) . ?
O4 C8 1.254(4) . ?
O5 C9 1.248(4) . ?
O6 C9 1.251(4) . ?
O7 C16 1.261(4) . ?
O8 C16 1.259(3) . ?
O10 C32 1.198(5) . ?
N1 C6 1.430(3) . ?
N1 H1A 0.8900 . ?
N1 H1B 0.8900 . ?
N3 C17 1.308(4) . ?
N3 C18 1.380(4) . ?
N4 C17 1.355(4) . ?
N4 C19 1.384(4) . ?
N4 C20 1.422(4) . ?
N5 C29 1.343(4) . ?
N5 C31 1.382(5) . ?
N5 C24 1.419(4) . ?
N6 C29 1.302(4) . ?
N6 C30 1.366(4) . ?
N7 C26 1.345(4) . ?
N7 C28 1.386(4) . ?
N7 C22 1.420(4) . ?
N8 C26 1.323(4) . ?
N8 C27 1.383(5) . ?
C1 C2 1.518(4) . ?
C2 C3 1.386(4) . ?
C2 C7 1.392(4) . ?
C3 C4 1.396(4) . ?
C3 H3 0.9300 . ?
C4 C5 1.391(4) . ?
C4 C8 1.498(4) . ?
C5 C6 1.379(4) . ?
C5 H5 0.9300 . ?
C6 C7 1.392(4) . ?
C7 H7 0.9300 . ?
C9 C10 1.514(4) . ?
C10 C11 1.384(5) . ?
C10 C15 1.385(4) . ?
C11 C12 1.406(6) . ?
C11 H11 0.9300 . ?
C12 C13 1.375(6) . ?
C12 N2 1.404(6) . ?
C13 C14 1.401(5) . ?
C13 H13 0.9300 . ?
C14 C15 1.395(4) . ?
C14 C16 1.485(4) . ?
C15 H15 0.9300 . ?
C17 H17 0.9300 . ?
C18 C19 1.339(5) . ?
C18 H18 0.9300 . ?
C19 H19 0.9300 . ?
C20 C25 1.380(4) . ?
C20 C21 1.387(4) . ?
C21 C22 1.385(4) . ?
C21 H21 0.9300 . ?
C22 C23 1.393(4) . ?
C23 C24 1.381(5) . ?
C23 H23 0.9300 . ?
C24 C25 1.390(5) . ?
C25 H25 0.9300 . ?
C26 H26 0.9300 . ?
C27 C28 1.349(5) . ?
C27 H27 0.9300 . ?
C28 H28 0.9300 . ?
C29 H29 0.9300 . ?
C30 C31 1.346(5) . ?
C30 H30 0.9300 . ?
C31 H31 0.9300 . ?
C32 N9 1.216(7) . ?
C32 N10 1.443(8) . ?
N9 C34 1.435(8) . ?
N9 C35 1.488(9) . ?
N10 C33 1.394(9) . ?
N10 C36 1.469(11) . ?
C35 H35A 0.9600 . ?
C35 H35B 0.9600 . ?
C35 H35C 0.9600 . ?
C34 C33 1.593(11) . ?
C34 H34A 0.9700 . ?
C34 H34B 0.9700 . ?
C33 H33A 0.9700 . ?
C33 H33B 0.9700 . ?
C36 H36A 0.9600 . ?
C36 H36B 0.9600 . ?
C36 H36C 0.9600 . ?
N2 H2A 0.8600 . ?
N2 H2B 0.8600 . ?

loop_
_geom_torsion_atom_site_label_1
_geom_torsion_atom_site_label_2
_geom_torsion_atom_site_label_3
_geom_torsion_atom_site_label_4
_geom_torsion
_geom_torsion_site_symmetry_1
_geom_torsion_site_symmetry_2
_geom_torsion_site_symmetry_3
_geom_torsion_site_symmetry_4
_geom_torsion_publ_flag
Co2 O1 C1 O2 -21.6(5) . . . . ?
Co2 O1 C1 C2 156.5(2) . . . . ?
Co1 O2 C1 O1 22.2(5) . . . . ?
Co1 O2 C1 C2 -155.9(2) . . . . ?
O1 C1 C2 C3 -0.4(4) . . . . ?
O2 C1 C2 C3 177.9(3) . . . . ?
O1 C1 C2 C7 -179.5(3) . . . . ?
O2 C1 C2 C7 -1.2(4) . . . . ?
C7 C2 C3 C4 1.8(4) . . . . ?
C1 C2 C3 C4 -177.4(3) . . . . ?
C2 C3 C4 C5 -1.5(4) . . . . ?
C2 C3 C4 C8 178.4(3) . . . . ?
C3 C4 C5 C6 -0.6(4) . . . . ?
C8 C4 C5 C6 179.5(3) . . . . ?
C4 C5 C6 C7 2.4(4) . . . . ?
C4 C5 C6 N1 -179.8(3) . . . . ?
Co1 N1 C6 C5 -71.7(3) 2_556 . . . ?
Co1 N1 C6 C7 106.1(3) 2_556 . . . ?
C3 C2 C7 C6 0.0(5) . . . . ?
C1 C2 C7 C6 179.1(3) . . . . ?
C5 C6 C7 C2 -2.0(4) . . . . ?
N1 C6 C7 C2 -179.8(3) . . . . ?
Co1 O4 C8 O3 46.0(5) 1_455 . . . ?
Co1 O4 C8 C4 -133.6(3) 1_455 . . . ?
Co3 O3 C8 O4 1.4(4) 1_455 . . . ?
Co3 O3 C8 C4 -178.9(2) 1_455 . . . ?
C5 C4 C8 O4 -0.5(4) . . . . ?
C3 C4 C8 O4 179.7(3) . . . . ?
C5 C4 C8 O3 179.9(3) . . . . ?
C3 C4 C8 O3 0.0(4) . . . . ?
Co2 O5 C9 O6 19.9(5) . . . . ?
Co2 O5 C9 C10 -158.4(2) . . . . ?
Co1 O6 C9 O5 6.5(6) . . . . ?
Co1 O6 C9 C10 -175.1(3) . . . . ?
O5 C9 C10 C11 -169.2(4) . . . . ?
O6 C9 C10 C11 12.3(6) . . . . ?
O5 C9 C10 C15 16.7(5) . . . . ?
O6 C9 C10 C15 -161.8(3) . . . . ?
C15 C10 C11 C12 -0.8(8) . . . . ?
C9 C10 C11 C12 -174.9(5) . . . . ?
C10 C11 C12 C13 0.7(9) . . . . ?
C10 C11 C12 N2 178.8(6) . . . . ?
N2 C12 C13 C14 -177.8(5) . . . . ?
C11 C12 C13 C14 0.3(9) . . . . ?
C12 C13 C14 C15 -1.2(7) . . . . ?
C12 C13 C14 C16 175.3(4) . . . . ?
C11 C10 C15 C14 -0.1(6) . . . . ?
C9 C10 C15 C14 173.9(3) . . . . ?
C13 C14 C15 C10 1.1(5) . . . . ?
C16 C14 C15 C10 -175.3(3) . . . . ?
Co2 O8 C16 O7 59.5(4) 2_665 . . . ?
Co2 O8 C16 C14 -122.7(3) 2_665 . . . ?
Co3 O7 C16 O8 11.4(4) 2_665 . . . ?
Co3 O7 C16 C14 -166.4(2) 2_665 . . . ?
C15 C14 C16 O8 162.6(3) . . . . ?
C13 C14 C16 O8 -13.9(5) . . . . ?
C15 C14 C16 O7 -19.5(4) . . . . ?
C13 C14 C16 O7 164.0(3) . . . . ?
C18 N3 C17 N4 0.1(4) . . . . ?
Co1 N3 C17 N4 -171.4(2) . . . . ?
C19 N4 C17 N3 0.2(4) . . . . ?
C20 N4 C17 N3 -178.1(3) . . . . ?
C17 N3 C18 C19 -0.4(4) . . . . ?
Co1 N3 C18 C19 171.9(3) . . . . ?
N3 C18 C19 N4 0.5(4) . . . . ?
C17 N4 C19 C18 -0.5(4) . . . . ?
C20 N4 C19 C18 177.9(3) . . . . ?
C17 N4 C20 C25 155.9(4) . . . . ?
C19 N4 C20 C25 -22.2(5) . . . . ?
C17 N4 C20 C21 -23.1(6) . . . . ?
C19 N4 C20 C21 158.8(4) . . . . ?
C25 C20 C21 C22 -2.2(6) . . . . ?
N4 C20 C21 C22 176.8(3) . . . . ?
C20 C21 C22 C23 1.7(6) . . . . ?
C20 C21 C22 N7 178.1(3) . . . . ?
C26 N7 C22 C21 -9.5(6) . . . . ?
C28 N7 C22 C21 170.5(4) . . . . ?
C26 N7 C22 C23 166.8(4) . . . . ?
C28 N7 C22 C23 -13.1(6) . . . . ?
C21 C22 C23 C24 0.0(6) . . . . ?
N7 C22 C23 C24 -176.3(3) . . . . ?
C22 C23 C24 C25 -1.4(6) . . . . ?
C22 C23 C24 N5 177.9(3) . . . . ?
C29 N5 C24 C23 39.6(5) . . . . ?
C31 N5 C24 C23 -140.0(4) . . . . ?
C29 N5 C24 C25 -141.1(4) . . . . ?
C31 N5 C24 C25 39.3(6) . . . . ?
C21 C20 C25 C24 0.9(6) . . . . ?
N4 C20 C25 C24 -178.1(3) . . . . ?
C23 C24 C25 C20 0.9(6) . . . . ?
N5 C24 C25 C20 -178.4(3) . . . . ?
C27 N8 C26 N7 -0.5(4) . . . . ?
Co2 N8 C26 N7 -177.8(2) 2_556 . . . ?
C28 N7 C26 N8 0.0(5) . . . . ?
C22 N7 C26 N8 -179.9(3) . . . . ?
C26 N8 C27 C28 0.8(5) . . . . ?
Co2 N8 C27 C28 177.7(3) 2_556 . . . ?
N8 C27 C28 N7 -0.8(5) . . . . ?
C26 N7 C28 C27 0.5(5) . . . . ?
C22 N7 C28 C27 -179.6(4) . . . . ?
C30 N6 C29 N5 1.2(4) . . . . ?
Co3 N6 C29 N5 -165.7(2) 1_545 . . . ?
C31 N5 C29 N6 -1.0(4) . . . . ?
C24 N5 C29 N6 179.4(3) . . . . ?
C29 N6 C30 C31 -0.9(5) . . . . ?
Co3 N6 C30 C31 166.1(3) 1_545 . . . ?
N6 C30 C31 N5 0.3(5) . . . . ?
C29 N5 C31 C30 0.4(5) . . . . ?
C24 N5 C31 C30 -180.0(4) . . . . ?
Co2 O10 C32 N9 -80.0(8) . . . . ?
Co2 O10 C32 N10 96.9(6) . . . . ?
O10 C32 N9 C34 -174.6(5) . . . . ?
N10 C32 N9 C34 8.0(8) . . . . ?
O10 C32 N9 C35 -8.0(9) . . . . ?
N10 C32 N9 C35 174.6(6) . . . . ?
O10 C32 N10 C33 176.4(6) . . . . ?
N9 C32 N10 C33 -5.9(8) . . . . ?
O10 C32 N10 C36 4.5(10) . . . . ?
N9 C32 N10 C36 -177.9(7) . . . . ?
C32 N9 C34 C33 -6.5(8) . . . . ?
C35 N9 C34 C33 -172.7(6) . . . . ?
C32 N10 C33 C34 2.2(9) . . . . ?
C36 N10 C33 C34 174.2(7) . . . . ?
N9 C34 C33 N10 1.7(8) . . . . ?
